data_1550819
loop_
_publ_author_name
'Li, Qing-Zhu'
'Zhang, Xiang'
'Xie, Ke'
'Dai, Qing-Song'
'Zeng, Rong'
'Liu, Yan-Qing'
'Jia, Zhi-Qiang'
'Feng, Xin'
'Li, Jun-Long'

_publ_section_title
;
 Diastereodivergent synthesis of cyclopropanes via on-water [2 + 1]
 annulations of diazo compounds with electron-deficient alkenes
;
_journal_issue 9
_journal_name_full 'Green Chemistry'
_journal_page_first 2375
_journal_paper_doi 10.1039/C9GC00278B
_journal_volume 21
_journal_year 2019
_chemical_formula_moiety 'C21 H19 N O4'
_chemical_formula_sum 'C21 H19 N O4'
_chemical_formula_weight 349.37
_space_group_crystal_system monoclinic
_space_group_IT_number 14
_space_group_name_Hall '-P 2ybc'
_space_group_name_H-M_alt 'P 1 21/c 1'
_symmetry_space_group_name_Hall '-P 2ybc'
_symmetry_space_group_name_H-M 'P 1 21/c 1'
_atom_sites_solution_hydrogens geom
_atom_sites_solution_primary direct
_audit_creation_date 2018-11-13
_audit_creation_method
;
Olex2 1.2
(compiled 2018.05.29 svn.r3508 for OlexSys, GUI svn.r5506)
;
_audit_update_record
;
2018-11-21 deposited with the CCDC.    2019-03-29 downloaded from the CCDC.
;
_cell_angle_alpha 90
_cell_angle_beta 94.877(4)
_cell_angle_gamma 90
_cell_formula_units_Z 4
_cell_length_a 7.5364(3)
_cell_length_b 20.5621(11)
_cell_length_c 11.4782(5)
_cell_measurement_reflns_used 2194
_cell_measurement_temperature 295.3(4)
_cell_measurement_theta_max 70.8040
_cell_measurement_theta_min 4.2950
_cell_volume 1772.27(14)
_computing_cell_refinement 'CrysAlisPro 1.171.38.46 (Rigaku OD, 2015)'
_computing_data_collection 'CrysAlisPro 1.171.38.46 (Rigaku OD, 2015)'
_computing_data_reduction 'CrysAlisPro 1.171.38.46 (Rigaku OD, 2015)'
_computing_molecular_graphics 'Olex2 (Dolomanov et al., 2009)'
_computing_publication_material 'Olex2 (Dolomanov et al., 2009)'
_computing_structure_refinement 'ShelXL (Sheldrick, 2015)'
_computing_structure_solution 'ShelXT (Sheldrick, 2015)'
_diffrn_ambient_environment air
_diffrn_ambient_temperature 295.3(4)
_diffrn_detector 'CCD plate'
_diffrn_detector_area_resol_mean 15.9595
_diffrn_detector_type EosS2
_diffrn_measured_fraction_theta_full 0.983
_diffrn_measured_fraction_theta_max 0.952
_diffrn_measurement_details
;
List of Runs (angles in degrees, time in seconds):

  # Type    Start    End  Width  t~exp~   \w     \q     \k     \f   Frames
#--------------------------------------------------------------------------
  1  \w    -66.00  35.00   1.00    1.69    --  -36.42  19.00-180.00  101
  2  \w   -106.00 -18.00   1.00    1.69    --  -36.42 -38.00   0.00   88
  3  \w     18.00 106.00   1.00    1.69    --   36.42  38.00-120.00   88
  4  \w      1.00  75.00   1.00    1.69    --   36.42 -99.00 120.00   74
  5  \w     21.00  88.00   1.00    1.69    --   36.42-122.00  35.00   67
  6  \w     39.00 109.00   1.00    6.76    --  108.71 -94.00  30.00   70
  7  \w     39.00 109.00   1.00    6.76    --  108.71 -94.00 150.00   70
  8  \w    100.00 178.00   1.00    6.76    --  108.71 111.00  30.00   78
  9  \w     82.00 176.00   1.00    6.76    --  108.71  77.00 120.00   94
 10  \w     39.00 130.00   1.00    6.76    --  108.71 -30.00  30.00   91
 11  \w     39.00 130.00   1.00    6.76    --  108.71 -30.00 -60.00   91
 12  \w     39.00 109.00   1.00    6.76    --  108.71 -94.00 -60.00   70
 13  \w     41.00 135.00   1.00    6.76    --  108.71 -77.00  30.00   94
;
_diffrn_measurement_device 'four-circle diffractometer'
_diffrn_measurement_device_type 'New Gemini, Dual, Cu at zero, EosS2'
_diffrn_measurement_method '\w scans'
_diffrn_orient_matrix_type 'CrysAlisPro convention (1999,Acta A55,543-557)'
_diffrn_orient_matrix_UB_11 -0.0983911000
_diffrn_orient_matrix_UB_12 0.0179863000
_diffrn_orient_matrix_UB_13 0.1078310000
_diffrn_orient_matrix_UB_21 0.0080751000
_diffrn_orient_matrix_UB_22 0.0724420000
_diffrn_orient_matrix_UB_23 -0.0334405000
_diffrn_orient_matrix_UB_31 -0.1798113000
_diffrn_orient_matrix_UB_32 -0.0065621000
_diffrn_orient_matrix_UB_33 -0.0734763000
_diffrn_radiation_monochromator graphite
_diffrn_radiation_probe x-ray
_diffrn_radiation_type CuK\a
_diffrn_radiation_wavelength 1.54184
_diffrn_reflns_av_R_equivalents 0.0318
_diffrn_reflns_av_unetI/netI 0.0324
_diffrn_reflns_Laue_measured_fraction_full 0.983
_diffrn_reflns_Laue_measured_fraction_max 0.952
_diffrn_reflns_limit_h_max 5
_diffrn_reflns_limit_h_min -9
_diffrn_reflns_limit_k_max 24
_diffrn_reflns_limit_k_min -25
_diffrn_reflns_limit_l_max 13
_diffrn_reflns_limit_l_min -14
_diffrn_reflns_number 9024
_diffrn_reflns_point_group_measured_fraction_full 0.983
_diffrn_reflns_point_group_measured_fraction_max 0.952
_diffrn_reflns_theta_full 67.684
_diffrn_reflns_theta_max 73.208
_diffrn_reflns_theta_min 4.300
_diffrn_source 'fine-focus sealed X-ray tube'
_diffrn_source_type 'Enhance (Cu) X-ray Source'
_exptl_absorpt_coefficient_mu 0.742
_exptl_absorpt_correction_T_max 1.00000
_exptl_absorpt_correction_T_min 0.67657
_exptl_absorpt_correction_type multi-scan
_exptl_absorpt_process_details
;
CrysAlisPro 1.171.38.46 (Rigaku Oxford Diffraction, 2015)
Empirical absorption correction using spherical harmonics,
 implemented in SCALE3 ABSPACK scaling algorithm.
;
_exptl_crystal_colour 'clear light colourless'
_exptl_crystal_colour_lustre clear
_exptl_crystal_colour_modifier light
_exptl_crystal_colour_primary colourless
_exptl_crystal_density_diffrn 1.309
_exptl_crystal_description block
_exptl_crystal_F_000 736
_exptl_crystal_size_max 0.4
_exptl_crystal_size_mid 0.3
_exptl_crystal_size_min 0.2
_refine_diff_density_max 0.257
_refine_diff_density_min -0.194
_refine_diff_density_rms 0.042
_refine_ls_extinction_method none
_refine_ls_goodness_of_fit_ref 1.025
_refine_ls_hydrogen_treatment constr
_refine_ls_matrix_type full
_refine_ls_number_parameters 258
_refine_ls_number_reflns 3393
_refine_ls_number_restraints 0
_refine_ls_restrained_S_all 1.025
_refine_ls_R_factor_all 0.0739
_refine_ls_R_factor_gt 0.0568
_refine_ls_shift/su_max 0.000
_refine_ls_shift/su_mean 0.000
_refine_ls_structure_factor_coef Fsqd
_refine_ls_weighting_details 'w=1/[\s^2^(Fo^2^)+(0.1036P)^2^+0.1648P] where P=(Fo^2^+2Fc^2^)/3'
_refine_ls_weighting_scheme calc
_refine_ls_wR_factor_gt 0.1572
_refine_ls_wR_factor_ref 0.1776
_reflns_Friedel_coverage 0.000
_reflns_number_gt 2515
_reflns_number_total 3393
_reflns_threshold_expression 'I > 2\s(I)'
_cod_data_source_file c9gc00278b2.cif
_cod_data_source_block ljl-zx-181113
_cod_depositor_comments 'Adding full bibliography for 1550819--1550820.cif.'
_cod_original_cell_volume 1772.25(14)
_cod_database_code 1550819
_shelx_shelxl_version_number 2014/7
_shelx_space_group_comment
;
The symmetry employed for this shelxl refinement is uniquely defined
by the following loop, which should always be used as a source of
symmetry information in preference to the above space-group names.
They are only intended as comments.
;
_reflns_odcompleteness_completeness 98.37
_reflns_odcompleteness_iscentric 1
_reflns_odcompleteness_theta 66.97
_olex2_refinement_description
;
1. Fixed Uiso
 At 1.2 times of:
  All C(H) groups, All C(H,H) groups
 At 1.5 times of:
  All C(H,H,H) groups
2. Rigid bond restraints
 C16, C15
 with sigma for 1-2 distances of 0.01 and sigma for 1-3 distances of 0.01
3. Others
 Sof(C16)=Sof(H16A)=Sof(H16B)=Sof(H16C)=1-FVAR(1)
 Sof(C15)=Sof(H15A)=Sof(H15B)=Sof(H15C)=FVAR(1)
 Sof(C13)=Sof(H13A)=Sof(H13B)=1-FVAR(2)
 Sof(C14)=Sof(H14A)=Sof(H14B)=FVAR(2)
4.a Secondary CH2 refined with riding coordinates:
 C10(H10A,H10B), C14(H14A,H14B), C13(H13A,H13B)
4.b Aromatic/amide H refined with riding coordinates:
 C19(H19), C4(H4), C23(H23), C7(H7), C21(H21), C6(H6), C22(H22), C5(H5),
 C20(H20)
4.c Idealised Me refined as rotating group:
 C2(H2A,H2B,H2C), C15(H15A,H15B,H15C), C16(H16A,H16B,H16C)
;
_olex2_submission_special_instructions 'No special instructions were received'
_oxdiff_exptl_absorpt_empirical_details
;
Empirical correction (ABSPACK) includes:
- Absorption correction using spherical harmonics
- Frame scaling
- Detector area scaling
;
_oxdiff_exptl_absorpt_empirical_full_max 1.473
_oxdiff_exptl_absorpt_empirical_full_min 0.850

loop_
_space_group_symop_operation_xyz
'x, y, z'
'-x, y+1/2, -z+1/2'
'-x, -y, -z'
'x, -y-1/2, z-1/2'

loop_
_atom_site_label
_atom_site_type_symbol
_atom_site_fract_x
_atom_site_fract_y
_atom_site_fract_z
_atom_site_U_iso_or_equiv
_atom_site_adp_type
_atom_site_occupancy
_atom_site_site_symmetry_order
_atom_site_calc_flag
_atom_site_refinement_flags_posn
_atom_site_refinement_flags_adp
_atom_site_refinement_flags_occupancy
_atom_site_disorder_assembly
_atom_site_disorder_group
O4 O 0.8793(2) 0.61740(9) 0.45860(18) 0.0761(5) Uani 1 1 d . . . . .
O1 O 0.3375(2) 0.60363(9) 0.19627(15) 0.0745(5) Uani 1 1 d . . . . .
N1 N 0.2993(2) 0.56030(9) 0.37691(16) 0.0551(4) Uani 1 1 d . . . . .
O2 O 0.6464(3) 0.68934(10) 0.11838(15) 0.0831(6) Uani 1 1 d . . . . .
O3 O 0.7797(3) 0.59867(11) 0.18961(17) 0.0905(7) Uani 1 1 d . . . . .
C9 C 0.4963(2) 0.64598(10) 0.37512(18) 0.0509(5) Uani 1 1 d . . . . .
C11 C 0.6670(3) 0.66907(10) 0.32426(18) 0.0508(5) Uani 1 1 d . . . . .
C3 C 0.3641(2) 0.57207(10) 0.49262(19) 0.0513(5) Uani 1 1 d . . . . .
C8 C 0.4844(3) 0.62367(10) 0.49707(18) 0.0508(5) Uani 1 1 d . . . . .
C10 C 0.5242(3) 0.71670(10) 0.3446(2) 0.0560(5) Uani 1 1 d . . . . .
H10A H 0.4548 0.7341 0.2766 0.067 Uiso 1 1 calc R . . . .
H10B H 0.5464 0.7472 0.4087 0.067 Uiso 1 1 calc R . . . .
C18 C 0.9562(2) 0.72448(11) 0.40961(18) 0.0528(5) Uani 1 1 d . . . . .
C1 C 0.3702(3) 0.60253(10) 0.30161(19) 0.0539(5) Uani 1 1 d . . . . .
C17 C 0.8391(3) 0.66608(11) 0.40310(18) 0.0540(5) Uani 1 1 d . . . . .
C12 C 0.6920(3) 0.65397(11) 0.19814(19) 0.0584(5) Uani 1 1 d . . . . .
C19 C 0.9364(3) 0.77420(12) 0.3287(2) 0.0661(6) Uani 1 1 d . . . . .
H19 H 0.8455 0.7724 0.2686 0.079 Uiso 1 1 calc R . . . .
C4 C 0.3221(3) 0.54014(12) 0.5926(2) 0.0657(6) Uani 1 1 d . . . . .
H4 H 0.2455 0.5046 0.5889 0.079 Uiso 1 1 calc R . . . .
C23 C 1.0900(3) 0.72867(13) 0.4996(2) 0.0659(6) Uani 1 1 d . . . . .
H23 H 1.1056 0.6952 0.5540 0.079 Uiso 1 1 calc R . . . .
C7 C 0.5559(3) 0.64665(12) 0.6030(2) 0.0642(6) Uani 1 1 d . . . . .
H7 H 0.6325 0.6822 0.6070 0.077 Uiso 1 1 calc R . . . .
C2 C 0.1693(3) 0.51085(12) 0.3397(3) 0.0702(7) Uani 1 1 d . . . . .
H2A H 0.1977 0.4711 0.3811 0.105 Uiso 1 1 calc GR . . . .
H2B H 0.1713 0.5035 0.2572 0.105 Uiso 1 1 calc GR . . . .
H2C H 0.0527 0.5252 0.3561 0.105 Uiso 1 1 calc GR . . . .
C21 C 1.1804(4) 0.83081(15) 0.4277(3) 0.0827(8) Uani 1 1 d . . . . .
H21 H 1.2550 0.8669 0.4343 0.099 Uiso 1 1 calc R . . . .
C6 C 0.5115(4) 0.61579(14) 0.7041(2) 0.0764(7) Uani 1 1 d . . . . .
H6 H 0.5587 0.6308 0.7767 0.092 Uiso 1 1 calc R . . . .
C22 C 1.2000(3) 0.78224(15) 0.5090(3) 0.0809(8) Uani 1 1 d . . . . .
H22 H 1.2878 0.7853 0.5707 0.097 Uiso 1 1 calc R . . . .
C5 C 0.3981(4) 0.56309(14) 0.6977(2) 0.0769(7) Uani 1 1 d . . . . .
H5 H 0.3723 0.5425 0.7664 0.092 Uiso 1 1 calc R . . . .
C20 C 1.0518(4) 0.82659(14) 0.3370(3) 0.0813(8) Uani 1 1 d . . . . .
H20 H 1.0417 0.8591 0.2804 0.098 Uiso 1 1 calc R . . . .
C14 C 0.847(3) 0.5847(7) 0.0789(9) 0.108(4) Uani 0.72(4) 1 d . . P A 1
H14A H 0.9554 0.5593 0.0895 0.130 Uiso 0.72(4) 1 calc R . P A 1
H14B H 0.8715 0.6246 0.0382 0.130 Uiso 0.72(4) 1 calc R . P A 1
C15 C 0.6983(18) 0.5457(5) 0.0098(6) 0.129(4) Uani 0.665(18) 1 d . U P A 1
H15A H 0.7432 0.5276 -0.0590 0.193 Uiso 0.665(18) 1 calc GR . P A 1
H15B H 0.5999 0.5740 -0.0126 0.193 Uiso 0.665(18) 1 calc GR . P A 1
H15C H 0.6591 0.5112 0.0578 0.193 Uiso 0.665(18) 1 calc GR . P A 1
C16 C 0.844(4) 0.5249(10) 0.0471(17) 0.150(9) Uani 0.335(18) 1 d . U P A 2
H16A H 0.9314 0.5241 0.1129 0.225 Uiso 0.335(18) 1 calc GR . P A 2
H16B H 0.9022 0.5231 -0.0240 0.225 Uiso 0.335(18) 1 calc GR . P A 2
H16C H 0.7660 0.4881 0.0508 0.225 Uiso 0.335(18) 1 calc GR . P A 2
C13 C 0.751(7) 0.5784(12) 0.049(2) 0.104(8) Uani 0.28(4) 1 d . . P A 2
H13A H 0.6264 0.5707 0.0246 0.125 Uiso 0.28(4) 1 calc R . P A 2
H13B H 0.7970 0.6117 -0.0001 0.125 Uiso 0.28(4) 1 calc R . P A 2

loop_
_atom_site_aniso_label
_atom_site_aniso_U_11
_atom_site_aniso_U_22
_atom_site_aniso_U_33
_atom_site_aniso_U_23
_atom_site_aniso_U_13
_atom_site_aniso_U_12
O4 0.0624(9) 0.0670(10) 0.0965(13) 0.0266(9) -0.0073(8) 0.0007(7)
O1 0.0776(10) 0.0848(12) 0.0583(9) 0.0083(8) -0.0104(7) -0.0155(9)
N1 0.0429(8) 0.0549(10) 0.0678(10) 0.0016(8) 0.0061(7) -0.0043(7)
O2 0.1082(14) 0.0826(13) 0.0580(9) 0.0166(9) 0.0050(9) -0.0025(11)
O3 0.1135(15) 0.0954(15) 0.0662(11) 0.0031(10) 0.0289(10) 0.0327(12)
C9 0.0463(9) 0.0514(11) 0.0549(10) 0.0044(9) 0.0044(8) -0.0015(8)
C11 0.0497(10) 0.0477(10) 0.0549(10) 0.0063(9) 0.0049(8) -0.0057(8)
C3 0.0445(9) 0.0490(10) 0.0620(11) 0.0015(9) 0.0141(8) 0.0059(7)
C8 0.0487(9) 0.0498(10) 0.0549(11) 0.0021(8) 0.0100(8) 0.0061(8)
C10 0.0553(11) 0.0503(11) 0.0618(11) 0.0061(9) 0.0009(9) -0.0003(9)
C18 0.0444(9) 0.0604(12) 0.0546(10) -0.0014(9) 0.0098(8) -0.0015(8)
C1 0.0466(9) 0.0546(11) 0.0599(11) 0.0043(9) 0.0006(8) 0.0012(8)
C17 0.0493(10) 0.0560(12) 0.0569(11) 0.0075(9) 0.0066(8) 0.0024(8)
C12 0.0574(11) 0.0606(12) 0.0578(11) 0.0070(10) 0.0087(9) -0.0065(9)
C19 0.0665(13) 0.0664(14) 0.0651(13) 0.0061(11) 0.0026(10) -0.0132(11)
C4 0.0644(12) 0.0611(13) 0.0756(15) 0.0081(11) 0.0289(11) 0.0007(10)
C23 0.0558(11) 0.0776(16) 0.0640(13) -0.0048(12) 0.0033(10) 0.0000(11)
C7 0.0735(14) 0.0588(13) 0.0606(12) -0.0030(10) 0.0068(10) -0.0005(11)
C2 0.0533(11) 0.0649(14) 0.0923(17) -0.0014(13) 0.0053(11) -0.0116(10)
C21 0.0640(14) 0.0813(18) 0.104(2) -0.0216(17) 0.0155(14) -0.0242(13)
C6 0.1035(19) 0.0748(17) 0.0521(12) -0.0021(11) 0.0134(12) 0.0092(14)
C22 0.0593(13) 0.098(2) 0.0837(17) -0.0213(16) -0.0058(12) -0.0085(13)
C5 0.0965(18) 0.0786(17) 0.0597(13) 0.0098(12) 0.0309(13) 0.0105(14)
C20 0.0845(17) 0.0699(16) 0.0913(19) 0.0057(14) 0.0183(14) -0.0211(13)
C14 0.112(9) 0.151(7) 0.063(3) -0.012(4) 0.018(4) 0.050(6)
C15 0.207(11) 0.122(6) 0.055(3) -0.016(3) 0.004(4) 0.005(6)
C16 0.21(2) 0.148(15) 0.097(10) -0.009(10) 0.039(12) 0.055(14)
C13 0.101(18) 0.152(15) 0.061(9) -0.033(9) 0.013(12) 0.015(12)

loop_
_atom_type_symbol
_atom_type_description
_atom_type_scat_dispersion_real
_atom_type_scat_dispersion_imag
_atom_type_scat_source
C C 0.0181 0.0091 'International Tables Vol C Tables 4.2.6.8 and 6.1.1.4'
H H 0.0000 0.0000 'International Tables Vol C Tables 4.2.6.8 and 6.1.1.4'
N N 0.0311 0.0180 'International Tables Vol C Tables 4.2.6.8 and 6.1.1.4'
O O 0.0492 0.0322 'International Tables Vol C Tables 4.2.6.8 and 6.1.1.4'

loop_
_geom_angle_atom_site_label_1
_geom_angle_atom_site_label_2
_geom_angle_atom_site_label_3
_geom_angle
C3 N1 C2 125.05(19)
C1 N1 C3 111.56(17)
C1 N1 C2 123.4(2)
C12 O3 C14 116.9(4)
C12 O3 C13 105.2(15)
C8 C9 C11 125.14(17)
C8 C9 C10 122.41(19)
C8 C9 C1 105.00(17)
C10 C9 C11 58.47(13)
C1 C9 C11 118.65(18)
C1 C9 C10 122.17(18)
C10 C11 C9 60.16(13)
C10 C11 C17 121.71(18)
C10 C11 C12 115.93(18)
C17 C11 C9 117.56(17)
C12 C11 C9 118.65(17)
C12 C11 C17 113.18(18)
C8 C3 N1 109.92(18)
C4 C3 N1 128.4(2)
C4 C3 C8 121.7(2)
C3 C8 C9 107.00(18)
C7 C8 C9 132.8(2)
C7 C8 C3 120.0(2)
C9 C10 H10A 117.6
C9 C10 H10B 117.6
C11 C10 C9 61.37(13)
C11 C10 H10A 117.6
C11 C10 H10B 117.6
H10A C10 H10B 114.7
C19 C18 C17 122.26(19)
C19 C18 C23 119.1(2)
C23 C18 C17 118.6(2)
O1 C1 N1 125.8(2)
O1 C1 C9 127.7(2)
N1 C1 C9 106.52(18)
O4 C17 C11 120.6(2)
O4 C17 C18 121.32(19)
C18 C17 C11 118.04(17)
O2 C12 O3 125.4(2)
O2 C12 C11 123.9(2)
O3 C12 C11 110.61(19)
C18 C19 H19 120.0
C18 C19 C20 119.9(2)
C20 C19 H19 120.0
C3 C4 H4 121.4
C5 C4 C3 117.2(2)
C5 C4 H4 121.4
C18 C23 H23 119.9
C22 C23 C18 120.2(3)
C22 C23 H23 119.9
C8 C7 H7 120.7
C8 C7 C6 118.6(2)
C6 C7 H7 120.7
N1 C2 H2A 109.5
N1 C2 H2B 109.5
N1 C2 H2C 109.5
H2A C2 H2B 109.5
H2A C2 H2C 109.5
H2B C2 H2C 109.5
C22 C21 H21 119.9
C20 C21 H21 119.9
C20 C21 C22 120.2(2)
C7 C6 H6 119.8
C5 C6 C7 120.5(2)
C5 C6 H6 119.8
C23 C22 H22 119.9
C21 C22 C23 120.1(2)
C21 C22 H22 119.9
C4 C5 C6 121.8(2)
C4 C5 H5 119.1
C6 C5 H5 119.1
C19 C20 H20 119.9
C21 C20 C19 120.3(3)
C21 C20 H20 119.9
O3 C14 H14A 110.7
O3 C14 H14B 110.7
O3 C14 C15 105.4(13)
H14A C14 H14B 108.8
C15 C14 H14A 110.7
C15 C14 H14B 110.7
C14 C15 H15A 109.5
C14 C15 H15B 109.5
C14 C15 H15C 109.5
H15A C15 H15B 109.5
H15A C15 H15C 109.5
H15B C15 H15C 109.5
H16A C16 H16B 109.5
H16A C16 H16C 109.5
H16B C16 H16C 109.5
C13 C16 H16A 109.5
C13 C16 H16B 109.5
C13 C16 H16C 109.5
O3 C13 H13A 111.4
O3 C13 H13B 111.4
C16 C13 O3 102(3)
C16 C13 H13A 111.4
C16 C13 H13B 111.4
H13A C13 H13B 109.3

loop_
_geom_bond_atom_site_label_1
_geom_bond_atom_site_label_2
_geom_bond_distance
O4 C17 1.211(3)
O1 C1 1.213(3)
N1 C3 1.397(3)
N1 C1 1.366(3)
N1 C2 1.451(3)
O2 C12 1.197(3)
O3 C12 1.323(3)
O3 C14 1.436(6)
O3 C13 1.66(3)
C9 C11 1.533(3)
C9 C8 1.483(3)
C9 C10 1.514(3)
C9 C1 1.509(3)
C11 C10 1.488(3)
C11 C17 1.519(3)
C11 C12 1.508(3)
C3 C8 1.393(3)
C3 C4 1.382(3)
C8 C7 1.372(3)
C10 H10A 0.9700
C10 H10B 0.9700
C18 C17 1.488(3)
C18 C19 1.381(3)
C18 C23 1.383(3)
C19 H19 0.9300
C19 C20 1.383(3)
C4 H4 0.9300
C4 C5 1.374(4)
C23 H23 0.9300
C23 C22 1.378(4)
C7 H7 0.9300
C7 C6 1.388(4)
C2 H2A 0.9600
C2 H2B 0.9600
C2 H2C 0.9600
C21 H21 0.9300
C21 C22 1.366(4)
C21 C20 1.363(4)
C6 H6 0.9300
C6 C5 1.378(4)
C22 H22 0.9300
C5 H5 0.9300
C20 H20 0.9300
C14 H14A 0.9700
C14 H14B 0.9700
C14 C15 1.54(3)
C15 H15A 0.9600
C15 H15B 0.9600
C15 H15C 0.9600
C16 H16A 0.9600
C16 H16B 0.9600
C16 H16C 0.9600
C16 C13 1.30(4)
C13 H13A 0.9700
C13 H13B 0.9700
